data_4114713
loop_
_publ_author_name
'Leslie D. Field'
'Anthony J. Turnbull'
'Peter Turner'

_publ_contact_author_address
;    
  School of Chemistry, University of Sydney, NSW, Australia.
;
_publ_contact_author_email l.field@chem.usyd.edu.au
_publ_contact_author_fax '+61 2 9351 6650'
_publ_contact_author_name 'Leslie D. Field'
_publ_contact_author_phone '+61 2 9351 2060'
_publ_section_title
;
 Acetylide-Bridged Organometallic Oligomers via the Photochemical
 Metathesis of Methyl-Iron(II) Complexes
;
_journal_name_full 'Journal of the American Chemical Society'
_journal_page_first 3692
_journal_page_last 3702
_journal_paper_doi 10.1021/ja011105k
_journal_volume 124
_journal_year 2002
_chemical_formula_sum 'C29 H44 Fe O P4'
_chemical_formula_weight 588.37
_chemical_name_systematic
; 
 ? 
;
_space_group_IT_number 14
_symmetry_cell_setting monoclinic
_symmetry_Int_Tables_number 14
_symmetry_space_group_name_Hall '-P 2yab'
_symmetry_space_group_name_H-M 'P 1 21/a 1'
_atom_sites_solution_hydrogens geom
_atom_sites_solution_primary direct
_atom_sites_solution_secondary difmap
_audit_creation_method SHELXL-97
_cell_angle_alpha 90.00
_cell_angle_beta 94.420(10)
_cell_angle_gamma 90.00
_cell_formula_units_Z 2
_cell_length_a 9.108(2)
_cell_length_b 18.090(3)
_cell_length_c 9.5260(10)
_cell_measurement_reflns_used 25
_cell_measurement_temperature 293(2)
_cell_measurement_theta_max 15.55
_cell_measurement_theta_min 9.77
_cell_volume 1564.9(5)
_computing_cell_refinement 'MSC/AFC Diffractometer Control'
_computing_data_collection 'MSC/AFC Diffractometer Control'
_computing_data_reduction 'teXsan (MSC, 1995)'
_computing_molecular_graphics 'teXsan for Windows (MSC, 1997)'
_computing_structure_refinement 'SHELXL-97 (Sheldrick, 1997)'
_computing_structure_solution 'SHELXS86 (Sheldrick, 1985)'
_diffrn_ambient_temperature 294(2)
_diffrn_crystal_treatment
;
  inserted in a glass capillary
;
_diffrn_measured_fraction_theta_full 0.994
_diffrn_measured_fraction_theta_max 0.994
_diffrn_measurement_device_type 'Rigaku AFC7R'
_diffrn_measurement_method \w:2\q
_diffrn_radiation_monochromator graphite
_diffrn_radiation_source 'rotating anode'
_diffrn_radiation_type CuK\a
_diffrn_radiation_wavelength 1.54178
_diffrn_reflns_av_R_equivalents 0.0000
_diffrn_reflns_av_sigmaI/netI 0.0665
_diffrn_reflns_limit_h_max 10
_diffrn_reflns_limit_h_min 0
_diffrn_reflns_limit_k_max 21
_diffrn_reflns_limit_k_min 0
_diffrn_reflns_limit_l_max 11
_diffrn_reflns_limit_l_min -11
_diffrn_reflns_number 2653
_diffrn_reflns_theta_full 65.06
_diffrn_reflns_theta_max 65.06
_diffrn_reflns_theta_min 4.66
_diffrn_standards_decay_% 3.859
_diffrn_standards_interval_count 150
_diffrn_standards_number 3
_exptl_absorpt_coefficient_mu 5.938
_exptl_absorpt_correction_T_max 0.946
_exptl_absorpt_correction_T_min 0.740
_exptl_absorpt_correction_type psi-scan
_exptl_absorpt_process_details
;
 \y scans (North, Phillps & Mathews, 1968)
;
_exptl_crystal_colour yellow
_exptl_crystal_density_diffrn 1.249
_exptl_crystal_description 'cut prism'
_exptl_crystal_F_000 624
_exptl_crystal_size_max 0.300
_exptl_crystal_size_mid 0.262
_exptl_crystal_size_min 0.237
_refine_diff_density_max 0.423
_refine_diff_density_min -0.442
_refine_diff_density_rms 0.070
_refine_ls_extinction_method none
_refine_ls_goodness_of_fit_ref 1.498
_refine_ls_hydrogen_treatment mixed
_refine_ls_matrix_type full
_refine_ls_number_parameters 174
_refine_ls_number_reflns 2650
_refine_ls_number_restraints 3
_refine_ls_restrained_S_all 1.515
_refine_ls_R_factor_all 0.1371
_refine_ls_R_factor_gt 0.0658
_refine_ls_shift/su_max 0.004
_refine_ls_shift/su_mean 0.000
_refine_ls_structure_factor_coef Fsqd
_refine_ls_weighting_details 'calc w=1/[\s^2^(Fo^2^)+(0.0700P)^2^] where P=(Fo^2^+2Fc^2^)/3'
_refine_ls_weighting_scheme calc
_refine_ls_wR_factor_gt 0.1803
_refine_ls_wR_factor_ref 0.1962
_reflns_number_gt 1539
_reflns_number_total 2653
_reflns_threshold_expression >2sigma(I)
_cod_data_source_file ja011105k_2.cif
_cod_data_source_block ldf92
_cod_original_sg_symbol_H-M 'P 21/a '
_cod_database_code 4114713

loop_
_symmetry_equiv_pos_as_xyz
'x, y, z'
'-x+1/2, y+1/2, -z'
'-x, -y, -z'
'x-1/2, -y-1/2, z'

loop_
_atom_site_label
_atom_site_type_symbol
_atom_site_fract_x
_atom_site_fract_y
_atom_site_fract_z
_atom_site_U_iso_or_equiv
_atom_site_adp_type
_atom_site_occupancy
_atom_site_symmetry_multiplicity
_atom_site_calc_flag
_atom_site_refinement_flags
_atom_site_disorder_assembly
_atom_site_disorder_group
Fe1 Fe 0.0000 0.5000 0.5000 0.0584(4) Uani 1 2 d S . .
P1 P -0.0521(2) 0.39990(9) 0.37632(19) 0.0868(5) Uani 1 1 d . . .
P2 P -0.17996(18) 0.46596(12) 0.62756(19) 0.0898(6) Uani 1 1 d . . .
O1 O 0.6215(10) 0.2806(5) 1.0816(7) 0.103(3) Uani 0.50 1 d PD A 1
C1 C 0.1423(6) 0.4488(3) 0.6243(6) 0.0669(14) Uani 1 1 d . . .
C2 C 0.2347(7) 0.4184(3) 0.6999(6) 0.0742(15) Uani 1 1 d . . .
C3 C 0.3433(6) 0.3815(3) 0.7920(6) 0.0752(15) Uani 1 1 d . A .
C4 C 0.3863(10) 0.4108(5) 0.9266(8) 0.122(3) Uani 1 1 d . . .
H4 H 0.3434 0.4550 0.9520 0.147 Uiso 1 1 calc R . .
C5 C 0.4798(13) 0.3808(5) 1.0155(11) 0.167(5) Uani 1 1 d D A .
H5 H 0.5014 0.4022 1.1034 0.201 Uiso 1 1 calc R . .
C6 C 0.5491(10) 0.3158(6) 0.9798(9) 0.136(3) Uani 1 1 d . . .
H6 H 0.6187 0.2948 1.0444 0.163 Uiso 0.50 1 d P . .
C7 C 0.5175(8) 0.2829(4) 0.8502(7) 0.105(2) Uani 1 1 d D A .
H7 H 0.5631 0.2390 0.8271 0.126 Uiso 1 1 calc R . .
C8 C 0.4125(7) 0.3183(4) 0.7523(7) 0.0837(17) Uani 1 1 d . . .
H8 H 0.3914 0.2986 0.6628 0.100 Uiso 1 1 calc R A .
C9 C 0.7108(14) 0.2249(8) 1.0517(16) 0.099(4) Uani 0.50 1 d P A 1
H9A H 0.6559 0.1887 0.9957 0.148 Uiso 0.50 1 calc PR A 1
H9B H 0.7509 0.2025 1.1376 0.148 Uiso 0.50 1 calc PR A 1
H9C H 0.7895 0.2435 1.0002 0.148 Uiso 0.50 1 calc PR A 1
C10 C 0.0575(12) 0.3177(5) 0.4051(10) 0.163(5) Uani 1 1 d . . .
H10A H 0.0192 0.2793 0.3431 0.245 Uiso 1 1 calc R . .
H10B H 0.0542 0.3019 0.5010 0.245 Uiso 1 1 calc R . .
H10C H 0.1575 0.3281 0.3866 0.245 Uiso 1 1 calc R . .
C11 C -0.0787(10) 0.4034(5) 0.1838(8) 0.128(3) Uani 1 1 d . . .
H11A H 0.0153 0.4015 0.1448 0.192 Uiso 1 1 calc R . .
H11B H -0.1280 0.4485 0.1555 0.192 Uiso 1 1 calc R . .
H11C H -0.1374 0.3620 0.1503 0.192 Uiso 1 1 calc R . .
C12 C -0.2343(13) 0.3693(6) 0.4049(12) 0.186(5) Uani 1 1 d D . .
H12A H -0.3048 0.3947 0.3402 0.223 Uiso 1 1 calc R . .
H12B H -0.2424 0.3167 0.3861 0.223 Uiso 1 1 calc R . .
C13 C -0.2695(13) 0.3841(7) 0.5515(13) 0.186(5) Uani 1 1 d D . .
H13A H -0.2403 0.3417 0.6094 0.224 Uiso 1 1 calc R . .
H13B H -0.3753 0.3898 0.5532 0.224 Uiso 1 1 calc R . .
C14 C -0.1432(10) 0.4308(6) 0.8055(9) 0.142(3) Uani 1 1 d . . .
H14A H -0.1050 0.4699 0.8659 0.213 Uiso 1 1 calc R . .
H14B H -0.0724 0.3915 0.8054 0.213 Uiso 1 1 calc R . .
H14C H -0.2329 0.4124 0.8393 0.213 Uiso 1 1 calc R . .
C15 C -0.3342(8) 0.5285(6) 0.6502(10) 0.141(3) Uani 1 1 d . . .
H15A H -0.4090 0.5029 0.6967 0.211 Uiso 1 1 calc R . .
H15B H -0.3744 0.5454 0.5597 0.211 Uiso 1 1 calc R . .
H15C H -0.3003 0.5702 0.7061 0.211 Uiso 1 1 calc R . .

loop_
_atom_site_aniso_label
_atom_site_aniso_U_11
_atom_site_aniso_U_22
_atom_site_aniso_U_33
_atom_site_aniso_U_23
_atom_site_aniso_U_13
_atom_site_aniso_U_12
Fe1 0.0555(6) 0.0607(7) 0.0585(6) -0.0014(6) 0.0014(4) -0.0012(6)
P1 0.0973(12) 0.0715(10) 0.0884(11) -0.0169(8) -0.0138(9) -0.0030(9)
P2 0.0706(10) 0.1153(14) 0.0854(11) 0.0086(10) 0.0178(8) -0.0078(9)
O1 0.096(6) 0.114(7) 0.097(6) -0.001(5) -0.015(5) 0.059(6)
C1 0.063(3) 0.070(4) 0.067(3) -0.007(3) 0.002(3) -0.010(3)
C2 0.078(4) 0.075(4) 0.068(3) 0.003(3) 0.000(3) -0.006(3)
C3 0.076(4) 0.080(4) 0.067(3) 0.005(3) -0.010(3) -0.009(3)
C4 0.160(7) 0.118(6) 0.082(5) 0.001(4) -0.038(5) 0.024(6)
C5 0.242(12) 0.135(8) 0.114(7) -0.031(6) -0.055(8) 0.060(8)
C6 0.134(7) 0.171(9) 0.092(6) 0.032(6) -0.063(5) -0.005(6)
C7 0.092(5) 0.076(4) 0.142(7) 0.026(4) -0.011(4) 0.005(4)
C8 0.084(4) 0.084(4) 0.080(4) 0.006(3) -0.016(3) -0.001(3)
C9 0.079(8) 0.107(10) 0.110(10) -0.003(8) 0.001(7) 0.033(8)
C10 0.246(12) 0.090(5) 0.140(8) -0.036(5) -0.081(8) 0.047(7)
C11 0.159(8) 0.138(7) 0.083(5) -0.033(5) -0.019(5) 0.012(6)
C12 0.174(10) 0.165(10) 0.220(13) -0.046(9) 0.022(9) -0.114(8)
C13 0.168(9) 0.207(12) 0.193(11) -0.053(10) 0.071(9) -0.132(9)
C14 0.131(6) 0.184(9) 0.115(6) 0.064(6) 0.036(5) -0.006(6)
C15 0.090(5) 0.193(9) 0.144(8) 0.031(7) 0.039(5) 0.045(5)

loop_
_atom_type_symbol
_atom_type_description
_atom_type_scat_dispersion_real
_atom_type_scat_dispersion_imag
_atom_type_scat_source
C C 0.0181 0.0091 'International Tables Vol C Tables 4.2.6.8 and 6.1.1.4'
H H 0.0000 0.0000 'International Tables Vol C Tables 4.2.6.8 and 6.1.1.4'
Fe Fe -1.1336 3.1974 'International Tables Vol C Tables 4.2.6.8 and 6.1.1.4'
O O 0.0492 0.0322 'International Tables Vol C Tables 4.2.6.8 and 6.1.1.4'
P P 0.2955 0.4335 'International Tables Vol C Tables 4.2.6.8 and 6.1.1.4'

loop_
_geom_angle_atom_site_label_1
_geom_angle_atom_site_label_2
_geom_angle_atom_site_label_3
_geom_angle
_geom_angle_site_symmetry_1
_geom_angle_site_symmetry_3
C1 Fe1 C1 180.000(1) . 3_566
C1 Fe1 P1 92.32(16) . .
C1 Fe1 P1 87.68(16) 3_566 .
C1 Fe1 P1 87.68(16) . 3_566
C1 Fe1 P1 92.32(16) 3_566 3_566
P1 Fe1 P1 180.00(5) . 3_566
C1 Fe1 P2 88.82(16) . 3_566
C1 Fe1 P2 91.18(16) 3_566 3_566
P1 Fe1 P2 94.25(7) . 3_566
P1 Fe1 P2 85.75(7) 3_566 3_566
C1 Fe1 P2 91.18(16) . .
C1 Fe1 P2 88.82(16) 3_566 .
P1 Fe1 P2 85.75(7) . .
P1 Fe1 P2 94.25(7) 3_566 .
P2 Fe1 P2 180.0 3_566 .
C12 P1 C10 103.4(6) . .
C12 P1 C11 96.3(5) . .
C10 P1 C11 102.1(4) . .
C12 P1 Fe1 109.8(4) . .
C10 P1 Fe1 120.4(3) . .
C11 P1 Fe1 121.0(3) . .
C13 P2 C14 97.6(5) . .
C13 P2 C15 103.1(5) . .
C14 P2 C15 101.2(4) . .
C13 P2 Fe1 109.8(3) . .
C14 P2 Fe1 121.4(3) . .
C15 P2 Fe1 120.2(3) . .
C6 O1 C9 119.5(10) . .
C6 O1 H6 27.1 . .
C9 O1 H6 105.5 . .
C2 C1 Fe1 177.7(5) . .
C1 C2 C3 178.9(7) . .
C8 C3 C4 117.5(6) . .
C8 C3 C2 121.9(5) . .
C4 C3 C2 120.6(6) . .
C5 C4 C3 124.5(9) . .
C5 C4 H4 117.8 . .
C3 C4 H4 117.8 . .
C4 C5 C6 119.4(9) . .
C4 C5 H5 120.3 . .
C6 C5 H5 120.3 . .
O1 C6 C7 121.0(9) . .
O1 C6 C5 116.5(8) . .
C7 C6 C5 121.2(7) . .
O1 C6 H6 12.3 . .
C7 C6 H6 119.9 . .
C5 C6 H6 118.9 . .
C6 C7 C8 118.1(7) . .
C6 C7 H7 121.0 . .
C8 C7 H7 121.0 . .
C3 C8 C7 119.3(6) . .
C3 C8 H8 120.3 . .
C7 C8 H8 120.3 . .
O1 C9 H6 16.1 . .
H6 C9 H9A 106.3 . .
H6 C9 H9B 124.3 . .
H6 C9 H9C 96.7 . .
P1 C10 H10A 109.5 . .
P1 C10 H10B 109.5 . .
H10A C10 H10B 109.5 . .
P1 C10 H10C 109.5 . .
H10A C10 H10C 109.5 . .
H10B C10 H10C 109.5 . .
P1 C11 H11A 109.5 . .
P1 C11 H11B 109.5 . .
H11A C11 H11B 109.5 . .
P1 C11 H11C 109.5 . .
H11A C11 H11C 109.5 . .
H11B C11 H11C 109.5 . .
C13 C12 P1 111.0(7) . .
C13 C12 H12A 109.4 . .
P1 C12 H12A 109.4 . .
C13 C12 H12B 109.4 . .
P1 C12 H12B 109.4 . .
H12A C12 H12B 108.0 . .
C12 C13 P2 113.6(6) . .
C12 C13 H13A 108.8 . .
P2 C13 H13A 108.8 . .
C12 C13 H13B 108.8 . .
P2 C13 H13B 108.8 . .
H13A C13 H13B 107.7 . .
P2 C14 H14A 109.5 . .
P2 C14 H14B 109.5 . .
H14A C14 H14B 109.5 . .
P2 C14 H14C 109.5 . .
H14A C14 H14C 109.5 . .
H14B C14 H14C 109.5 . .
P2 C15 H15A 109.5 . .
P2 C15 H15B 109.5 . .
H15A C15 H15B 109.5 . .
P2 C15 H15C 109.5 . .
H15A C15 H15C 109.5 . .
H15B C15 H15C 109.5 . .

loop_
_geom_bond_atom_site_label_1
_geom_bond_atom_site_label_2
_geom_bond_distance
_geom_bond_site_symmetry_2
Fe1 C1 1.924(6) .
Fe1 C1 1.924(6) 3_566
Fe1 P1 2.1924(16) .
Fe1 P1 2.1924(16) 3_566
Fe1 P2 2.2021(16) 3_566
Fe1 P2 2.2021(16) .
P1 C12 1.790(10) .
P1 C10 1.800(8) .
P1 C11 1.832(8) .
P2 C13 1.814(9) .
P2 C14 1.817(8) .
P2 C15 1.830(8) .
O1 C6 1.297(8) .
O1 C9 1.340(14) .
O1 H6 0.4362 .
C1 C2 1.198(7) .
C2 C3 1.435(8) .
C3 C8 1.373(9) .
C3 C4 1.415(9) .
C4 C5 1.275(9) .
C4 H4 0.9300 .
C5 C6 1.388(13) .
C5 H5 0.9300 .
C6 C7 1.381(11) .
C6 H6 0.9300 .
C7 C8 1.435(8) .
C7 H7 0.9300 .
C8 H8 0.9300 .
C9 H6 1.5158 .
C9 H9A 0.9600 .
C9 H9B 0.9600 .
C9 H9C 0.9600 .
C10 H10A 0.9600 .
C10 H10B 0.9600 .
C10 H10C 0.9600 .
C11 H11A 0.9600 .
C11 H11B 0.9600 .
C11 H11C 0.9600 .
C12 C13 1.481(5) .
C12 H12A 0.9700 .
C12 H12B 0.9700 .
C13 H13A 0.9700 .
C13 H13B 0.9700 .
C14 H14A 0.9600 .
C14 H14B 0.9600 .
C14 H14C 0.9600 .
C15 H15A 0.9600 .
C15 H15B 0.9600 .
C15 H15C 0.9600 .

loop_
_geom_torsion_atom_site_label_1
_geom_torsion_atom_site_label_2
_geom_torsion_atom_site_label_3
_geom_torsion_atom_site_label_4
_geom_torsion
_geom_torsion_site_symmetry_1
C1 Fe1 P1 C12 110.7(5) .
C1 Fe1 P1 C12 -69.3(5) 3_566
P1 Fe1 P1 C12 -22(100) 3_566
P2 Fe1 P1 C12 -160.3(5) 3_566
P2 Fe1 P1 C12 19.7(5) .
C1 Fe1 P1 C10 -9.0(5) .
C1 Fe1 P1 C10 171.0(5) 3_566
P1 Fe1 P1 C10 -142(100) 3_566
P2 Fe1 P1 C10 80.0(5) 3_566
P2 Fe1 P1 C10 -100.0(5) .
C1 Fe1 P1 C11 -138.6(4) .
C1 Fe1 P1 C11 41.4(4) 3_566
P1 Fe1 P1 C11 89(100) 3_566
P2 Fe1 P1 C11 -49.6(4) 3_566
P2 Fe1 P1 C11 130.4(4) .
C1 Fe1 P2 C13 -96.5(5) .
C1 Fe1 P2 C13 83.5(5) 3_566
P1 Fe1 P2 C13 -4.3(5) .
P1 Fe1 P2 C13 175.7(5) 3_566
P2 Fe1 P2 C13 146(72) 3_566
C1 Fe1 P2 C14 16.1(4) .
C1 Fe1 P2 C14 -163.9(4) 3_566
P1 Fe1 P2 C14 108.3(4) .
P1 Fe1 P2 C14 -71.7(4) 3_566
P2 Fe1 P2 C14 -102(72) 3_566
C1 Fe1 P2 C15 144.3(4) .
C1 Fe1 P2 C15 -35.7(4) 3_566
P1 Fe1 P2 C15 -123.4(4) .
P1 Fe1 P2 C15 56.6(4) 3_566
P2 Fe1 P2 C15 27(72) 3_566
C1 Fe1 C1 C2 -96(84) 3_566
P1 Fe1 C1 C2 115(13) .
P1 Fe1 C1 C2 -65(13) 3_566
P2 Fe1 C1 C2 21(13) 3_566
P2 Fe1 C1 C2 -159(13) .
Fe1 C1 C2 C3 163(27) .
C1 C2 C3 C8 105(36) .
C1 C2 C3 C4 -77(36) .
C8 C3 C4 C5 -3.3(14) .
C2 C3 C4 C5 178.7(10) .
C3 C4 C5 C6 2(2) .
C9 O1 C6 C7 24.1(17) .
C9 O1 C6 C5 -168.8(13) .
C4 C5 C6 O1 -167.6(11) .
C4 C5 C6 C7 -1(2) .
O1 C6 C7 C8 167.4(9) .
C5 C6 C7 C8 1.0(15) .
C4 C3 C8 C7 3.5(10) .
C2 C3 C8 C7 -178.5(6) .
C6 C7 C8 C3 -2.5(11) .
C10 P1 C12 C13 95.1(10) .
C11 P1 C12 C13 -160.8(10) .
Fe1 P1 C12 C13 -34.5(11) .
P1 C12 C13 P2 31.6(14) .
C14 P2 C13 C12 -143.0(11) .
C15 P2 C13 C12 113.5(11) .
Fe1 P2 C13 C12 -15.7(12) .
